data_2011148
loop_
_publ_author_name
'Harvey, Miguel'
'Baggio, Sergio'
'Mombr\'u, Alvaro'
'Baggio, Ricardo'

_publ_section_title
;
 Three new Zn^II^ sulfate complexes
;
_journal_issue 7
_journal_name_full 'Acta Crystallographica Section C'
_journal_page_first 771
_journal_page_last 774
_journal_paper_doi 10.1107/S0108270100004753
_journal_volume 56
_journal_year 2000
_chemical_formula_iupac '[Zn (SO4 ) (C10 H8 N2) (H2 O)2 ]'
_chemical_formula_moiety 'C10 H12 N2 S O6 Zn'
_chemical_formula_sum 'C10 H12 N2 O6 S Zn'
_chemical_formula_weight 353.65
_chemical_name_systematic ' Di-aqua(zinc(II) bipyridil sulfate) '
_space_group_IT_number 15
_symmetry_cell_setting monoclinic
_symmetry_space_group_name_Hall '-C 2yc'
_symmetry_space_group_name_H-M 'C 1 2/c 1'
_audit_creation_method SHELXL-97
_cell_angle_alpha 90.00
_cell_angle_beta 102.13(3)
_cell_angle_gamma 90.00
_cell_formula_units_Z 4
_cell_length_a 15.421(3)
_cell_length_b 12.701(3)
_cell_length_c 6.6940(10)
_cell_measurement_reflns_used 25
_cell_measurement_temperature 293(2)
_cell_measurement_theta_max 15
_cell_measurement_theta_min 7.5
_cell_volume 1281.8(5)
_computing_cell_refinement 'MSC/AFC Diffractometer Control Software'
_computing_data_collection
;MSC/AFC Diffractometer Control Software (Molecular Structure Corporation,
 1988)
;
_computing_data_reduction 'MSC/AFC Diffractometer Control Software'
_computing_molecular_graphics 'XP in SHELXTL/PC (Sheldrick, 1994)'
_computing_publication_material 'PARST (Nardelli, 1983) and CSD (Allen   Kennard, 1993)'
_computing_structure_refinement 'SHELXL97 (Sheldrick, 1997)'
_computing_structure_solution 'SHELXS97 (Sheldrick, 1990)'
_diffrn_ambient_temperature 293(2)
_diffrn_measured_fraction_theta_full .49
_diffrn_measured_fraction_theta_max .49
_diffrn_measurement_device 'Rigaku AFC7S Difractometer'
_diffrn_measurement_method \w/2\q
_diffrn_radiation_monochromator graphite
_diffrn_radiation_source 'fine-focus sealed tube'
_diffrn_radiation_type MoK\a
_diffrn_radiation_wavelength .71073
_diffrn_reflns_av_R_equivalents .026
_diffrn_reflns_av_sigmaI/netI .072
_diffrn_reflns_limit_h_max 20
_diffrn_reflns_limit_h_min 0
_diffrn_reflns_limit_k_max 16
_diffrn_reflns_limit_k_min 0
_diffrn_reflns_limit_l_max 8
_diffrn_reflns_limit_l_min -8
_diffrn_reflns_number 1524
_diffrn_reflns_theta_full 27.50
_diffrn_reflns_theta_max 27.50
_diffrn_reflns_theta_min 2.10
_diffrn_standards_decay_% <3
_diffrn_standards_interval_count 150
_diffrn_standards_number 3
_exptl_absorpt_coefficient_mu 2.106
_exptl_absorpt_correction_T_max .78
_exptl_absorpt_correction_T_min .60
_exptl_absorpt_correction_type psi-scan
_exptl_absorpt_process_details
;
(MSC/AFC Diffractometer Control Software;
Molecular Structure Corporation, 1988)
;
_exptl_crystal_colour colorless
_exptl_crystal_density_diffrn 1.833
_exptl_crystal_density_method 'not measured'
_exptl_crystal_description plate
_exptl_crystal_F_000 720
_exptl_crystal_size_max .25
_exptl_crystal_size_mid .22
_exptl_crystal_size_min .12
_refine_diff_density_max .37
_refine_diff_density_min -.39
_refine_ls_extinction_coef .0045(4)
_refine_ls_extinction_method 'SHELXL97 (Sheldrick, 1997)'
_refine_ls_goodness_of_fit_ref 1.018
_refine_ls_hydrogen_treatment mixed
_refine_ls_matrix_type full
_refine_ls_number_parameters 102
_refine_ls_number_reflns 1473
_refine_ls_number_restraints 0
_refine_ls_restrained_S_all 1.018
_refine_ls_R_factor_all .056
_refine_ls_R_factor_gt .029
_refine_ls_shift/su_max <0.01
_refine_ls_shift/su_mean <0.01
_refine_ls_structure_factor_coef Fsqd
_refine_ls_weighting_details 'w = 1/[\s^2^(Fo^2^)] where P=(Fo^2^+2Fc^2^)/3'
_refine_ls_weighting_scheme calc
_refine_ls_wR_factor_ref .085
_reflns_number_gt 1099
_reflns_number_total 1473
_reflns_threshold_expression I>2\s(I)
_cod_data_source_file na1468.cif
_cod_data_source_block III
_cod_depositor_comments
;
The following automatic conversions were performed:
'_geom_bond_publ_flag' value 'N' changed to 'n' according to
'/home/saulius/struct/CIF-dictionaries/cif_core.dic' dictionary named
'cif_core.dic' version 2.4.1 from 2010-06-29 (16
times).

'_geom_bond_publ_flag' value 'Y' changed to 'y' according to
'/home/saulius/struct/CIF-dictionaries/cif_core.dic' dictionary named
'cif_core.dic' version 2.4.1 from 2010-06-29 (7 times).

Automatic conversion script
Id: cif_fix_enum 1527 2010-12-29 10:47:43Z saulius 

The following automatic conversions were performed:

'_geom_bond_publ_flag' value 'N' changed to 'n' according to
/home/saulius/struct/CIF-dictionaries/cif_core.dic dictionary named
'cif_core.dic' version 2.4.1 from 2010-06-29 (16
times).

'_geom_bond_publ_flag' value 'Y' changed to 'y' according to
/home/saulius/struct/CIF-dictionaries/cif_core.dic dictionary named
'cif_core.dic' version 2.4.1 from 2010-06-29 (7
times).

'_geom_angle_publ_flag' value 'N' changed to 'n' according
to /home/saulius/struct/CIF-dictionaries/cif_core.dic dictionary
named 'cif_core.dic' version 2.4.1 from 2010-06-29 (43 times).

Automatic conversion script
Id: cif_fix_values 1715 2011-07-08 13:25:40Z adriana 

The following automatic conversions were performed:

'_refine_ls_weighting_scheme' value 'calc w = 1/[\s^2^(Fo^2^)] where
P=(Fo^2^+2Fc^2^)/3' was changed to 'calc'. New tag
'_refine_ls_weighting_details' was created. The value of the new tag
was set to 'w = 1/[\s^2^(Fo^2^)] where P=(Fo^2^+2Fc^2^)/3'.

Automatic conversion script
Id: cif_fix_values 3143 2015-03-26 13:38:13Z robertas 
;
_cod_original_cell_volume 1281.8(4)
_cod_original_sg_symbol_H-M 'C 2/c'
_cod_database_code 2011148
_cod_database_fobs_code 2011148

loop_
_symmetry_equiv_pos_as_xyz
'x, y, z'
'x, -y, z+1/2'
'x+1/2, y+1/2, z'
'x+1/2, -y+1/2, z+1/2'
'-x, -y, -z'
'-x, y, -z-1/2'
'-x+1/2, -y+1/2, -z'
'-x+1/2, y+1/2, -z-1/2'

loop_
_atom_site_label
_atom_site_fract_x
_atom_site_fract_y
_atom_site_fract_z
_atom_site_U_iso_or_equiv
_atom_site_adp_type
_atom_site_calc_flag
_atom_site_refinement_flags
_atom_site_occupancy
_atom_site_disorder_assembly
_atom_site_disorder_group
_atom_site_type_symbol
Zn .0000 .27590(3) .2500 .02180(16) Uani d S 1 . . Zn
S .0000 .34307(7) -.2500 .0221(2) Uani d S 1 . . S
O1 -.02369(16) .27637(15) -.0897(3) .0337(5) Uani d . 1 . . O
O2 -.07592(14) .41057(15) -.3428(3) .0319(5) Uani d . 1 . . O
N1 -.08714(15) .14648(17) .2239(3) .0212(5) Uani d . 1 . . N
C1 -.17580(19) .1532(2) .1948(4) .0281(6) Uani d . 1 . . C
H1 -.2019 .2195 .1851 .034 Uiso calc R 1 . . H
C2 -.2297(2) .0655(3) .1788(5) .0347(7) Uani d . 1 . . C
H2 -.2909 .0724 .1603 .042 Uiso calc R 1 . . H
C3 -.1905(2) -.0324(2) .1908(5) .0349(7) Uani d . 1 . . C
H3 -.2252 -.0929 .1803 .042 Uiso calc R 1 . . H
C4 -.0994(2) -.0401(2) .2187(4) .0287(6) Uani d . 1 . . C
H4 -.0720 -.1057 .2263 .034 Uiso calc R 1 . . H
C5 -.04939(17) .05134(19) .2350(4) .0206(5) Uani d . 1 . . C
O1W -.09831(15) .38539(15) .2556(3) .0266(4) Uani d D 1 . . O
H1WA -.090(3) .391(3) .371(4) .043(11) Uiso d D 1 . . H
H1WB -.090(2) .438(2) .211(4) .037(11) Uiso d D 1 . . H

loop_
_atom_site_aniso_label
_atom_site_aniso_U_11
_atom_site_aniso_U_22
_atom_site_aniso_U_33
_atom_site_aniso_U_12
_atom_site_aniso_U_13
_atom_site_aniso_U_23
Zn .0244(3) .0146(2) .0275(3) .000 .00815(18) .000
S .0353(5) .0153(4) .0181(4) .000 .0108(4) .000
O1 .0560(14) .0290(11) .0175(10) -.0181(10) .0111(9) -.0009(8)
O2 .0380(12) .0280(11) .0309(11) .0094(9) .0101(10) -.0037(9)
N1 .0252(12) .0188(10) .0204(11) -.0021(9) .0062(9) .0011(8)
C1 .0260(14) .0295(15) .0291(15) .0031(12) .0064(12) .0030(12)
C2 .0234(14) .0470(17) .0339(17) -.0067(14) .0062(13) .0016(14)
C3 .0377(16) .0347(15) .0324(15) -.0166(14) .0075(13) -.0003(13)
C4 .0385(16) .0214(13) .0261(14) -.0046(12) .0067(12) .0015(11)
C5 .0265(14) .0195(12) .0161(11) -.0022(10) .0049(10) -.0001(10)
O1W .0338(12) .0193(10) .0272(11) .0042(9) .0080(9) .0032(9)

loop_
_atom_type_symbol
_atom_type_description
_atom_type_scat_dispersion_real
_atom_type_scat_dispersion_imag
_atom_type_scat_source
C C .0033 .0016 'International Tables Vol C Tables 4.2.6.8 and 6.1.1.4'
H H .0000 .0000 'International Tables Vol C Tables 4.2.6.8 and 6.1.1.4'
N N .0061 .0033 'International Tables Vol C Tables 4.2.6.8 and 6.1.1.4'
O O .0106 .0060 'International Tables Vol C Tables 4.2.6.8 and 6.1.1.4'
S S .1246 .1234 'International Tables Vol C Tables 4.2.6.8 and 6.1.1.4'
Zn Zn .2839 1.4301 'International Tables Vol C Tables 4.2.6.8 and 6.1.1.4'

loop_
_geom_angle_atom_site_label_1
_geom_angle_atom_site_label_2
_geom_angle_atom_site_label_3
_geom_angle_site_symmetry_1
_geom_angle_site_symmetry_3
_geom_angle
_geom_angle_publ_flag
O1W Zn O1W 6_556 . 95.25(12) n
O1W Zn N1 6_556 . 169.26(8) n
O1W Zn N1 . . 93.96(9) n
O1W Zn N1 6_556 6_556 93.96(9) n
O1W Zn N1 . 6_556 169.26(8) n
N1 Zn N1 . 6_556 77.45(12) n
O1W Zn O1 6_556 6_556 93.05(9) n
O1W Zn O1 . 6_556 86.75(8) n
N1 Zn O1 . 6_556 92.97(9) n
N1 Zn O1 6_556 6_556 87.27(8) n
O1W Zn O1 6_556 . 86.75(8) n
O1W Zn O1 . . 93.05(9) n
N1 Zn O1 . . 87.27(8) n
N1 Zn O1 6_556 . 92.97(9) n
O1 Zn O1 6_556 . 179.69(10) n
O1 S O1 6 . 109.74(17) n
O1 S O2 6 6 110.12(13) n
O1 S O2 . 6 108.87(11) n
O1 S O2 6 . 108.87(11) n
O1 S O2 . . 110.12(13) n
O2 S O2 6 . 109.11(17) n
S O1 Zn . . 137.19(12) n
C5 N1 C1 . . 118.9(2) n
C5 N1 Zn . . 115.98(18) n
C1 N1 Zn . . 125.08(19) n
N1 C1 C2 . . 122.6(3) n
N1 C1 H1 . . 118.7 n
C2 C1 H1 . . 118.7 n
C3 C2 C1 . . 118.4(3) n
C3 C2 H2 . . 120.8 n
C1 C2 H2 . . 120.8 n
C2 C3 C4 . . 119.5(3) n
C2 C3 H3 . . 120.3 n
C4 C3 H3 . . 120.3 n
C3 C4 C5 . . 119.0(3) n
C3 C4 H4 . . 120.5 n
C5 C4 H4 . . 120.5 n
N1 C5 C4 . . 121.7(2) n
N1 C5 C5 . 6_556 115.29(15) n
C4 C5 C5 . 6_556 123.03(16) n
Zn O1W H1WA . . 97(3) n
Zn O1W H1WB . . 114(3) n
H1WA O1W H1WB . . 108(2) n

loop_
_geom_bond_atom_site_label_1
_geom_bond_atom_site_label_2
_geom_bond_site_symmetry_2
_geom_bond_distance
_geom_bond_publ_flag
Zn O1W 6_556 2.063(2) n
Zn O1W . 2.063(2) y
Zn N1 . 2.107(2) y
Zn N1 6_556 2.107(2) n
Zn O1 6_556 2.226(2) n
Zn O1 . 2.226(2) y
S O1 6 1.472(2) y
S O1 . 1.472(2) y
S O2 6 1.478(2) y
S O2 . 1.478(2) y
N1 C5 . 1.337(3) n
N1 C1 . 1.343(4) n
C1 C2 . 1.380(4) n
C1 H1 . .9300 n
C2 C3 . 1.378(5) n
C2 H2 . .9300 n
C3 C4 . 1.382(4) n
C3 H3 . .9300 n
C4 C5 . 1.386(4) n
C4 H4 . .9300 n
C5 C5 6_556 1.494(5) n
O1W H1WA . .76(2) n
O1W H1WB . .76(2) n

loop_
_geom_hbond_atom_site_label_D
_geom_hbond_atom_site_label_H
_geom_hbond_atom_site_label_A
_geom_hbond_site_symmetry_A
_geom_hbond_distance_DH
_geom_hbond_distance_HA
_geom_hbond_distance_DA
_geom_hbond_angle_DHA
O1W H1WA O2 1_556 .76(2) 1.90(3) 2.658(3) 177(3)
O1W H1WB O2 2_565 .76(3) 1.98(3) 2.714(3) 165(3)
